data_7220917
loop_
_publ_author_name
'Karunakaran, Venugopal'
'Prabhu, Deepak D.'
'Das, Suresh'
'Varughese, Sunil'

_publ_section_title
;
 Transformation of photophysical properties from solution to solid state
 in alkoxy-cyano-diphenylacetylene molecules.
;
_journal_issue 28
_journal_name_full 'Physical chemistry chemical physics : PCCP'
_journal_page_first 18768
_journal_page_last 18779
_journal_paper_doi 10.1039/c5cp02762d
_journal_volume 17
_journal_year 2015
_chemical_formula_moiety 'C17 H13 N O2'
_chemical_formula_sum 'C17 H13 N O2'
_chemical_formula_weight 263.28
_chemical_name_systematic
; 
 ? 
;
_space_group_IT_number 14
_symmetry_cell_setting monoclinic
_symmetry_space_group_name_Hall '-P 2yn'
_symmetry_space_group_name_H-M 'P 1 21/n 1'
_atom_sites_solution_hydrogens geom
_atom_sites_solution_primary direct
_atom_sites_solution_secondary difmap
_audit_creation_method SHELXL-97
_audit_update_record
;
2015-02-19 deposited with the CCDC.
2015-06-16 downloaded from the CCDC.
;
_cell_angle_alpha 90.00
_cell_angle_beta 100.287(12)
_cell_angle_gamma 90.00
_cell_formula_units_Z 4
_cell_length_a 8.804(7)
_cell_length_b 7.685(5)
_cell_length_c 21.631(15)
_cell_measurement_reflns_used 1792
_cell_measurement_temperature 301(2)
_cell_measurement_theta_max 27.5
_cell_measurement_theta_min 3.3
_cell_volume 1440.0(18)
_computing_cell_refinement
;
CrystalClear-SM Expert 2.0 r14k (Rigaku, 2012)
;
_computing_data_collection
;
CrystalClear-SM Expert 2.0 r14k (Rigaku, 2012)
;
_computing_data_reduction
;
CrystalClear-SM Expert 2.0 r14k (Rigaku, 2012)
;
_computing_structure_refinement 'SHELXTL (Sheldrick, 1997)'
_computing_structure_solution 'SHELXTL (Sheldrick, 1990)'
_diffrn_ambient_temperature 301(2)
_diffrn_measured_fraction_theta_full 0.997
_diffrn_measured_fraction_theta_max 0.997
_diffrn_measurement_device_type
;
Rigaku Saturn724+ (4x4 bin mode)
;
_diffrn_measurement_method 'profile data from \w-scans'
_diffrn_radiation_monochromator graphite
_diffrn_radiation_source 'fine-focus sealed tube'
_diffrn_radiation_type MoK\a
_diffrn_radiation_wavelength 0.71073
_diffrn_reflns_av_R_equivalents 0.0662
_diffrn_reflns_av_sigmaI/netI 0.0606
_diffrn_reflns_limit_h_max 11
_diffrn_reflns_limit_h_min -10
_diffrn_reflns_limit_k_max 9
_diffrn_reflns_limit_k_min -8
_diffrn_reflns_limit_l_max 27
_diffrn_reflns_limit_l_min -25
_diffrn_reflns_number 11239
_diffrn_reflns_theta_full 26.50
_diffrn_reflns_theta_max 26.50
_diffrn_reflns_theta_min 3.27
_exptl_absorpt_coefficient_mu 0.080
_exptl_absorpt_correction_T_max 0.9764
_exptl_absorpt_correction_T_min 0.9764
_exptl_absorpt_correction_type multi-scan
_exptl_absorpt_process_details 'SADABS; Sheldrick, 1997'
_exptl_crystal_colour Colorless
_exptl_crystal_density_diffrn 1.214
_exptl_crystal_density_method 'not measured'
_exptl_crystal_description Block
_exptl_crystal_F_000 552
_exptl_crystal_size_max 0.30
_exptl_crystal_size_mid 0.30
_exptl_crystal_size_min 0.30
_refine_diff_density_max 0.127
_refine_diff_density_min -0.143
_refine_diff_density_rms 0.034
_refine_ls_extinction_method none
_refine_ls_goodness_of_fit_ref 1.182
_refine_ls_hydrogen_treatment constr
_refine_ls_matrix_type full
_refine_ls_number_parameters 181
_refine_ls_number_reflns 2973
_refine_ls_number_restraints 0
_refine_ls_restrained_S_all 1.182
_refine_ls_R_factor_all 0.1273
_refine_ls_R_factor_gt 0.0755
_refine_ls_shift/su_max 0.000
_refine_ls_shift/su_mean 0.000
_refine_ls_structure_factor_coef Fsqd
_refine_ls_weighting_details 'calc w=1/[\s^2^(Fo^2^)+(0.0598P)^2^+0.2847P] where P=(Fo^2^+2Fc^2^)/3'
_refine_ls_weighting_scheme calc
_refine_ls_wR_factor_gt 0.1636
_refine_ls_wR_factor_ref 0.1986
_reflns_number_gt 1887
_reflns_number_total 2973
_reflns_threshold_expression >2sigma(I)
_cod_data_source_file c5cp02762d2.cif
_cod_data_source_block datam
_cod_depositor_comments
;
The following automatic conversions were performed:

'_symmetry_cell_setting' value 'Monoclinic' changed to 'monoclinic'
according to
/usr/data/users/saulius/crontab/automatic-downloads/rss-feeds/RSC/lib/dictionaries/cif_core.dic
dictionary named 'cif_core.dic' version 2.4.2 from 2011-04-26.

'_exptl_absorpt_correction_type' value 'Multi-scan' changed to
'multi-scan' according to
/usr/data/users/saulius/crontab/automatic-downloads/rss-feeds/RSC/lib/dictionaries/cif_core.dic
dictionary named 'cif_core.dic' version 2.4.2 from 2011-04-26.

Automatic conversion script
Id: cif_fix_values 3271 2015-04-21 07:52:19Z andrius 

 Adding full bibliography for 7220917.cif.
;
_cod_original_cell_volume 1439.9(18)
_cod_original_sg_symbol_H-M 'P 21/n'
_cod_database_code 7220917

loop_
_symmetry_equiv_pos_as_xyz
'x, y, z'
'-x+1/2, y+1/2, -z+1/2'
'-x, -y, -z'
'x-1/2, -y-1/2, z-1/2'

loop_
_atom_site_label
_atom_site_type_symbol
_atom_site_fract_x
_atom_site_fract_y
_atom_site_fract_z
_atom_site_U_iso_or_equiv
_atom_site_adp_type
_atom_site_occupancy
_atom_site_symmetry_multiplicity
_atom_site_calc_flag
_atom_site_refinement_flags
C1 C 0.1121(3) -0.8317(4) -0.07354(13) 0.0572(8) Uani 1 1 d .
C2 C 0.1098(4) -0.6693(4) -0.10023(14) 0.0718(9) Uani 1 1 d .
H2 H 0.0727 -0.6544 -0.1429 0.086 Uiso 1 1 calc R
C3 C 0.1630(4) -0.5285(4) -0.06305(13) 0.0710(9) Uani 1 1 d .
H3 H 0.1609 -0.4183 -0.0809 0.085 Uiso 1 1 calc R
C4 C 0.2199(3) -0.5491(4) 0.00108(12) 0.0592(8) Uani 1 1 d .
C5 C 0.2160(4) -0.7135(5) 0.02673(14) 0.0725(9) Uani 1 1 d .
H5 H 0.2503 -0.7288 0.0696 0.087 Uiso 1 1 calc R
C6 C 0.1627(4) -0.8550(4) -0.00975(14) 0.0719(9) Uani 1 1 d .
H6 H 0.1608 -0.9647 0.0082 0.086 Uiso 1 1 calc R
C7 C 0.0594(4) -0.9800(5) -0.11261(15) 0.0689(9) Uani 1 1 d .
C8 C 0.2798(4) -0.4036(5) 0.03918(14) 0.0689(9) Uani 1 1 d .
C9 C 0.3351(4) -0.2864(5) 0.07267(14) 0.0694(9) Uani 1 1 d .
C10 C 0.3978(3) -0.1451(4) 0.11195(12) 0.0587(8) Uani 1 1 d .
C11 C 0.5029(4) -0.0315(5) 0.09388(14) 0.0714(9) Uani 1 1 d .
H11 H 0.5335 -0.0467 0.0553 0.086 Uiso 1 1 calc R
C12 C 0.5638(3) 0.1053(4) 0.13243(14) 0.0672(9) Uani 1 1 d .
H12 H 0.6333 0.1816 0.1191 0.081 Uiso 1 1 calc R
C13 C 0.5220(3) 0.1288(4) 0.19003(13) 0.0570(8) Uani 1 1 d .
C14 C 0.4164(3) 0.0130(4) 0.20934(11) 0.0494(7) Uani 1 1 d .
C15 C 0.3572(3) -0.1214(4) 0.17168(12) 0.0558(8) Uani 1 1 d .
H15 H 0.2891 -0.1987 0.1854 0.067 Uiso 1 1 calc R
C16 C 0.6722(5) 0.3886(6) 0.21242(19) 0.1074(14) Uani 1 1 d .
H16B H 0.7040 0.4689 0.2463 0.161 Uiso 1 1 calc R
H16C H 0.6149 0.4498 0.1771 0.161 Uiso 1 1 calc R
H16A H 0.7617 0.3360 0.2006 0.161 Uiso 1 1 calc R
C17 C 0.2754(4) -0.0675(4) 0.28964(14) 0.0776(10) Uani 1 1 d .
H17A H 0.2624 -0.0327 0.3310 0.116 Uiso 1 1 calc R
H17B H 0.3131 -0.1849 0.2909 0.116 Uiso 1 1 calc R
H17C H 0.1779 -0.0609 0.2615 0.116 Uiso 1 1 calc R
N7 N 0.0239(4) -1.1002(5) -0.14254(15) 0.0983(10) Uani 1 1 d .
O13 O 0.5768(2) 0.2562(3) 0.23231(10) 0.0736(7) Uani 1 1 d .
O14 O 0.3837(2) 0.0457(3) 0.26798(8) 0.0643(6) Uani 1 1 d .

loop_
_atom_site_aniso_label
_atom_site_aniso_U_11
_atom_site_aniso_U_22
_atom_site_aniso_U_33
_atom_site_aniso_U_23
_atom_site_aniso_U_13
_atom_site_aniso_U_12
C1 0.0554(18) 0.065(2) 0.0514(17) -0.0023(15) 0.0097(13) 0.0050(15)
C2 0.096(3) 0.070(2) 0.0479(17) 0.0012(16) 0.0085(16) -0.0036(19)
C3 0.094(2) 0.065(2) 0.0509(18) 0.0058(16) 0.0041(16) -0.0050(18)
C4 0.0655(19) 0.063(2) 0.0495(17) -0.0089(15) 0.0115(13) 0.0022(15)
C5 0.092(2) 0.079(2) 0.0435(17) -0.0013(17) 0.0050(15) 0.0103(19)
C6 0.097(3) 0.060(2) 0.060(2) 0.0083(17) 0.0169(17) 0.0083(18)
C7 0.063(2) 0.073(2) 0.068(2) -0.0074(19) 0.0050(15) 0.0029(17)
C8 0.077(2) 0.078(2) 0.0527(18) -0.0079(17) 0.0162(15) 0.0035(18)
C9 0.084(2) 0.073(2) 0.0543(18) -0.0098(17) 0.0194(16) 0.0082(18)
C10 0.0615(19) 0.066(2) 0.0473(16) -0.0052(14) 0.0066(13) 0.0047(15)
C11 0.070(2) 0.093(3) 0.0545(18) -0.0053(18) 0.0206(15) -0.0010(19)
C12 0.0544(18) 0.084(2) 0.065(2) 0.0005(18) 0.0154(14) -0.0093(17)
C13 0.0471(16) 0.0632(19) 0.0588(18) -0.0038(15) 0.0042(13) 0.0011(14)
C14 0.0545(17) 0.0482(17) 0.0457(15) -0.0015(13) 0.0095(12) 0.0034(13)
C15 0.0653(19) 0.0494(17) 0.0545(17) -0.0006(14) 0.0155(13) 0.0001(14)
C16 0.102(3) 0.099(3) 0.126(3) -0.024(3) 0.032(2) -0.052(3)
C17 0.119(3) 0.057(2) 0.0669(19) -0.0004(16) 0.0432(19) -0.0147(19)
N7 0.106(3) 0.081(2) 0.105(2) -0.0248(19) 0.0114(19) -0.0105(19)
O13 0.0715(15) 0.0690(15) 0.0817(14) -0.0149(12) 0.0176(11) -0.0221(12)
O14 0.0879(15) 0.0575(13) 0.0506(11) -0.0077(10) 0.0211(10) -0.0114(11)

loop_
_atom_type_symbol
_atom_type_description
_atom_type_scat_dispersion_real
_atom_type_scat_dispersion_imag
_atom_type_scat_source
C C 0.0033 0.0016 'International Tables Vol C Tables 4.2.6.8 and 6.1.1.4'
H H 0.0000 0.0000 'International Tables Vol C Tables 4.2.6.8 and 6.1.1.4'
N N 0.0061 0.0033 'International Tables Vol C Tables 4.2.6.8 and 6.1.1.4'
O O 0.0106 0.0060 'International Tables Vol C Tables 4.2.6.8 and 6.1.1.4'

loop_
_geom_angle_atom_site_label_1
_geom_angle_atom_site_label_2
_geom_angle_atom_site_label_3
_geom_angle
C2 C1 C6 121.0(3)
C2 C1 C7 119.5(3)
C6 C1 C7 119.6(3)
C1 C2 C3 119.3(3)
C2 C3 C4 120.9(3)
C5 C4 C3 118.2(3)
C5 C4 C8 121.0(3)
C3 C4 C8 120.8(3)
C6 C5 C4 121.5(3)
C5 C6 C1 119.1(3)
N7 C7 C1 177.0(4)
C9 C8 C4 177.0(4)
C8 C9 C10 178.8(4)
C11 C10 C15 118.0(3)
C11 C10 C9 121.4(3)
C15 C10 C9 120.6(3)
C10 C11 C12 121.1(3)
C13 C12 C11 120.5(3)
O13 C13 C12 125.6(3)
O13 C13 C14 115.4(2)
C12 C13 C14 119.1(3)
C15 C14 O14 124.9(2)
C15 C14 C13 120.4(2)
O14 C14 C13 114.7(2)
C14 C15 C10 120.9(3)
C13 O13 C16 117.6(3)
C14 O14 C17 116.9(2)

loop_
_geom_bond_atom_site_label_1
_geom_bond_atom_site_label_2
_geom_bond_distance
C1 C2 1.374(4)
C1 C6 1.384(4)
C1 C7 1.445(4)
C2 C3 1.379(4)
C3 C4 1.397(4)
C4 C5 1.383(4)
C4 C8 1.433(4)
C5 C6 1.375(4)
C7 N7 1.139(4)
C8 C9 1.203(4)
C9 C10 1.427(4)
C10 C11 1.378(4)
C10 C15 1.412(4)
C11 C12 1.389(4)
C12 C13 1.373(4)
C13 O13 1.367(3)
C13 C14 1.404(4)
C14 C15 1.360(4)
C14 O14 1.373(3)
C16 O13 1.434(4)
C17 O14 1.430(3)
